data_7709273
loop_
_publ_author_name
'Zhao, Minggang'
'Xue, Tingting'
'He, Ru-Ru'
'Ma, Jianping'
'Zheng, Wenjun'

_publ_section_title
;
 Ion-bearing stairs: alkali metal complexes of 1,2-diaza-4-phospholides.
;
_journal_issue 4
_journal_name_full 'Dalton transactions (Cambridge, England : 2003)'
_journal_page_first 1634
_journal_page_last 1645
_journal_paper_doi 10.1039/d1dt03601g
_journal_volume 51
_journal_year 2022
_chemical_formula_moiety 'C20 H36 K2 N4 O P2'
_chemical_formula_sum 'C20 H36 K2 N4 O P2'
_chemical_formula_weight 488.67
_space_group_crystal_system triclinic
_space_group_IT_number 2
_space_group_name_Hall '-P 1'
_space_group_name_H-M_alt 'P -1'
_atom_sites_solution_hydrogens geom
_atom_sites_solution_primary iterative
_audit_creation_date 2021-04-28
_audit_creation_method
;
Olex2 1.2
(compiled 2018.05.29 svn.r3508 for OlexSys, GUI svn.r5506)
;
_audit_update_record
;
2021-05-24 deposited with the CCDC.	2021-12-14 downloaded from the CCDC.
;
_cell_angle_alpha 112.772(6)
_cell_angle_beta 107.548(6)
_cell_angle_gamma 98.919(5)
_cell_formula_units_Z 2
_cell_length_a 10.3502(6)
_cell_length_b 12.2677(7)
_cell_length_c 12.9852(10)
_cell_measurement_reflns_used 3308
_cell_measurement_temperature 293(2)
_cell_measurement_theta_max 24.9460
_cell_measurement_theta_min 3.0150
_cell_volume 1378.53(19)
_computing_cell_refinement
;
CrysAlisPro, Agilent Technologies,
Version 1.171.37.33 (release 27-03-2014 CrysAlis171 .NET)
(compiled Mar 27 2014,17:12:48)
;
_computing_data_collection
;
CrysAlisPro, Agilent Technologies,
Version 1.171.37.33 (release 27-03-2014 CrysAlis171 .NET)
(compiled Mar 27 2014,17:12:48)
;
_computing_data_reduction
;
CrysAlisPro, Agilent Technologies,
Version 1.171.37.33 (release 27-03-2014 CrysAlis171 .NET)
(compiled Mar 27 2014,17:12:48)
;
_computing_molecular_graphics 'Olex2 (Dolomanov et al., 2009)'
_computing_publication_material 'Olex2 (Dolomanov et al., 2009)'
_computing_structure_refinement 'ShelXL (Sheldrick, 2015)'
_computing_structure_solution 'olex2.solve (Bourhis et al., 2015)'
_diffrn_ambient_temperature 293(2)
_diffrn_detector 'CCD plate'
_diffrn_detector_area_resol_mean 16.0251
_diffrn_detector_type Eos
_diffrn_measured_fraction_theta_full 0.998
_diffrn_measured_fraction_theta_max 0.998
_diffrn_measurement_details
;
#__ type_ start__ end____ width___ exp.time_
  1 omega  -52.00   42.00   1.0000   11.4150
omega____ theta____ kappa____ phi______ frames
    -       15.6827  -77.0000    0.0000 94

#__ type_ start__ end____ width___ exp.time_
  2 omega   -1.00   83.00   1.0000   11.4150
omega____ theta____ kappa____ phi______ frames
    -       15.6827   57.0000  120.0000 84

#__ type_ start__ end____ width___ exp.time_
  3 omega   35.00   88.00   1.0000   11.4150
omega____ theta____ kappa____ phi______ frames
    -       15.6827  178.0000    0.0000 53

#__ type_ start__ end____ width___ exp.time_
  4 omega   -1.00   83.00   1.0000   11.4150
omega____ theta____ kappa____ phi______ frames
    -       15.6827   57.0000 -180.0000 84

#__ type_ start__ end____ width___ exp.time_
  5 omega  -52.00   32.00   1.0000   11.4150
omega____ theta____ kappa____ phi______ frames
    -       15.6827  -57.0000 -150.0000 84

#__ type_ start__ end____ width___ exp.time_
  6 omega  -25.00   22.00   1.0000   11.4150
omega____ theta____ kappa____ phi______ frames
    -      -17.0890  -99.0000  -60.0000 47

#__ type_ start__ end____ width___ exp.time_
  7 omega   -1.00   32.00   1.0000   11.4150
omega____ theta____ kappa____ phi______ frames
    -       15.6827   57.0000   30.0000 33

#__ type_ start__ end____ width___ exp.time_
  8 omega  -46.00   54.00   1.0000   11.4150
omega____ theta____ kappa____ phi______ frames
    -      -17.0890   19.0000  150.0000 100
;
_diffrn_measurement_device 'four-circle diffractometer'
_diffrn_measurement_device_type 'Xcalibur, Eos'
_diffrn_measurement_method '\w scans'
_diffrn_orient_matrix_UB_11 0.0341210000
_diffrn_orient_matrix_UB_12 0.0649895000
_diffrn_orient_matrix_UB_13 0.0356854000
_diffrn_orient_matrix_UB_21 -0.0098127000
_diffrn_orient_matrix_UB_22 0.0061972000
_diffrn_orient_matrix_UB_23 -0.0537026000
_diffrn_orient_matrix_UB_31 -0.0667165000
_diffrn_orient_matrix_UB_32 0.0092406000
_diffrn_orient_matrix_UB_33 -0.0028663000
_diffrn_radiation_monochromator graphite
_diffrn_radiation_probe x-ray
_diffrn_radiation_type MoK\a
_diffrn_radiation_wavelength 0.71073
_diffrn_reflns_av_R_equivalents 0.0396
_diffrn_reflns_av_unetI/netI 0.0531
_diffrn_reflns_Laue_measured_fraction_full 0.998
_diffrn_reflns_Laue_measured_fraction_max 0.998
_diffrn_reflns_limit_h_max 12
_diffrn_reflns_limit_h_min -12
_diffrn_reflns_limit_k_max 15
_diffrn_reflns_limit_k_min -15
_diffrn_reflns_limit_l_max 16
_diffrn_reflns_limit_l_min -16
_diffrn_reflns_number 16722
_diffrn_reflns_point_group_measured_fraction_full 0.998
_diffrn_reflns_point_group_measured_fraction_max 0.998
_diffrn_reflns_theta_full 25.214
_diffrn_reflns_theta_max 26.340
_diffrn_reflns_theta_min 3.022
_diffrn_source 'Enhance (Mo) X-ray Source'
_exptl_absorpt_coefficient_mu 0.476
_exptl_absorpt_correction_T_max 1.00000
_exptl_absorpt_correction_T_min 0.83665
_exptl_absorpt_correction_type multi-scan
_exptl_absorpt_process_details
;
CrysAlisPro, Agilent Technologies,
Version 1.171.37.33 (release 27-03-2014 CrysAlis171 .NET)
(compiled Mar 27 2014,17:12:48)
Empirical absorption correction using spherical harmonics,
 implemented in SCALE3 ABSPACK scaling algorithm.
;
_exptl_crystal_colour colourless
_exptl_crystal_density_diffrn 1.177
_exptl_crystal_description block
_exptl_crystal_F_000 520
_exptl_crystal_size_max 0.23
_exptl_crystal_size_mid 0.12
_exptl_crystal_size_min 0.1
_refine_diff_density_max 0.291
_refine_diff_density_min -0.245
_refine_diff_density_rms 0.049
_refine_ls_extinction_method none
_refine_ls_goodness_of_fit_ref 1.027
_refine_ls_hydrogen_treatment constr
_refine_ls_matrix_type full
_refine_ls_number_parameters 270
_refine_ls_number_reflns 5628
_refine_ls_number_restraints 12
_refine_ls_restrained_S_all 1.051
_refine_ls_R_factor_all 0.0905
_refine_ls_R_factor_gt 0.0524
_refine_ls_shift/su_max 0.000
_refine_ls_shift/su_mean 0.000
_refine_ls_structure_factor_coef Fsqd
_refine_ls_weighting_details 'w=1/[\s^2^(Fo^2^)+(0.0716P)^2^+0.1183P] where P=(Fo^2^+2Fc^2^)/3'
_refine_ls_weighting_scheme calc
_refine_ls_wR_factor_gt 0.1304
_refine_ls_wR_factor_ref 0.1535
_reflns_Friedel_coverage 0.000
_reflns_number_gt 3643
_reflns_number_total 5628
_reflns_threshold_expression 'I > 2\s(I)'
_cod_data_source_file d1dt03601g2.cif
_cod_data_source_block 150114-1a
_cod_depositor_comments 'Adding full bibliography for 7709271--7709278.cif.'
_cod_original_cell_volume 1378.53(17)
_cod_database_code 7709273
_shelxl_version_number 2014-1
_shelx_space_group_comment
;
The symmetry employed for this shelxl refinement is uniquely defined
by the following loop, which should always be used as a source of
symmetry information in preference to the above space-group names.
They are only intended as comments.
;
_shelx_estimated_absorpt_t_max 0.954
_shelx_estimated_absorpt_t_min 0.898
_reflns_odcompleteness_completeness 99.88
_reflns_odcompleteness_iscentric 1
_reflns_odcompleteness_theta 26.32
_olex2_refinement_description
;
1. Fixed Uiso
 At 1.2 times of:
  All C(H) groups, All C(H,H) groups
 At 1.5 times of:
  All C(H,H,H) groups
2. Uiso/Uaniso restraints and constraints
C6 \\sim C7 \\sim C8: within 1.7A with sigma of 0.01 and sigma for terminal
atoms of 0.02
3.a Ternary CH refined with riding coordinates:
 C14(H14), C3(H3), C11(H11), C6(H6)
3.b Secondary CH2 refined with riding coordinates:
 C20(H20a,H20b), C17(H17a,H17b), C18(H18a,H18b), C19(H19a,H19b)
3.c Idealised Me refined as rotating group:
 C8(H8a,H8b,H8c), C7(H7a,H7b,H7c), C15(H15a,H15b,H15c), C10(H10a,H10b,H10c),
 C1(H1a,H1b,H1c), C16(H16a,H16b,H16c), C9(H9a,H9b,H9c), C2(H2a,H2b,H2c)
;
_olex2_submission_special_instructions 'No special instructions were received'

loop_
_space_group_symop_operation_xyz
'x, y, z'
'-x, -y, -z'

loop_
_atom_site_label
_atom_site_type_symbol
_atom_site_fract_x
_atom_site_fract_y
_atom_site_fract_z
_atom_site_U_iso_or_equiv
_atom_site_adp_type
_atom_site_occupancy
_atom_site_site_symmetry_order
_atom_site_calc_flag
_atom_site_refinement_flags_posn
_atom_site_refinement_flags_adp
_atom_site_refinement_flags_occupancy
_atom_site_disorder_assembly
_atom_site_disorder_group
K1 K 0.17709(7) 0.64404(6) 1.05933(6) 0.0632(2) Uani 1 1 d . . . . .
P1 P 0.03236(10) 0.81842(8) 1.26404(8) 0.0695(3) Uani 1 1 d . . . . .
P2 P 0.40790(9) 0.88894(7) 1.06386(7) 0.0601(2) Uani 1 1 d . . . . .
C8 C -0.1649(7) 0.9069(5) 1.0857(5) 0.1398(19) Uani 1 1 d . U . . .
H8A H -0.0720 0.9672 1.1341 0.210 Uiso 1 1 calc GR . . . .
H8B H -0.2144 0.9056 1.1372 0.210 Uiso 1 1 calc GR . . . .
H8C H -0.2176 0.9286 1.0259 0.210 Uiso 1 1 calc GR . . . .
N3 N 0.4832(2) 0.7195(2) 1.1205(2) 0.0510(6) Uani 1 1 d . . . . .
N4 N 0.4306(2) 0.6652(2) 0.9952(2) 0.0501(6) Uani 1 1 d . . . . .
C7 C -0.0795(7) 0.7802(6) 0.9425(5) 0.162(2) Uani 1 1 d . U . . .
H7A H -0.1351 0.7976 0.8803 0.243 Uiso 1 1 calc GR . . . .
H7B H -0.0698 0.6990 0.9056 0.243 Uiso 1 1 calc GR . . . .
H7C H 0.0131 0.8411 0.9873 0.243 Uiso 1 1 calc GR . . . .
C15 C 0.4584(4) 0.7162(4) 0.7795(3) 0.1021(14) Uani 1 1 d . . . . .
H15A H 0.5148 0.8022 0.8233 0.153 Uiso 1 1 calc GR . . . .
H15B H 0.4229 0.6907 0.6937 0.153 Uiso 1 1 calc GR . . . .
H15C H 0.5162 0.6667 0.7979 0.153 Uiso 1 1 calc GR . . . .
C13 C 0.3882(3) 0.7419(2) 0.9525(2) 0.0493(7) Uani 1 1 d . . . . .
C10 C 0.6998(4) 0.9722(4) 1.3553(3) 0.1010(13) Uani 1 1 d . . . . .
H10A H 0.7458 0.9102 1.3306 0.152 Uiso 1 1 calc GR . . . .
H10B H 0.7374 1.0162 1.4425 0.152 Uiso 1 1 calc GR . . . .
H10C H 0.7170 1.0295 1.3238 0.152 Uiso 1 1 calc GR . . . .
C4 C 0.0371(3) 0.6756(3) 1.2593(3) 0.0590(8) Uani 1 1 d . . . . .
C12 C 0.4795(3) 0.8354(3) 1.1690(3) 0.0518(7) Uani 1 1 d . . . . .
C14 C 0.3336(3) 0.6987(3) 0.8170(3) 0.0639(8) Uani 1 1 d . . . . .
H14 H 0.2809 0.6098 0.7752 0.077 Uiso 1 1 calc R . . . .
C1 C 0.0487(5) 0.5513(4) 1.3756(4) 0.1092(15) Uani 1 1 d . . . . .
H1A H -0.0338 0.5677 1.3895 0.164 Uiso 1 1 calc GR . . . .
H1B H 0.1101 0.5436 1.4427 0.164 Uiso 1 1 calc GR . . . .
H1C H 0.0196 0.4754 1.3020 0.164 Uiso 1 1 calc GR . . . .
C3 C 0.1267(4) 0.6557(4) 1.3638(3) 0.0787(10) Uani 1 1 d . . . . .
H3 H 0.1502 0.7315 1.4390 0.094 Uiso 1 1 calc R . . . .
C16 C 0.2327(4) 0.7672(4) 0.7779(3) 0.0965(13) Uani 1 1 d . . . . .
H16A H 0.2838 0.8541 0.8148 0.145 Uiso 1 1 calc GR . . . .
H16B H 0.1557 0.7567 0.8033 0.145 Uiso 1 1 calc GR . . . .
H16C H 0.1954 0.7338 0.6909 0.145 Uiso 1 1 calc GR . . . .
C11 C 0.5403(4) 0.9097(3) 1.3061(3) 0.0701(9) Uani 1 1 d . . . . .
H11 H 0.5253 0.8521 1.3397 0.084 Uiso 1 1 calc R . . . .
C9 C 0.4665(5) 1.0077(4) 1.3489(4) 0.1054(14) Uani 1 1 d . . . . .
H9A H 0.5082 1.0527 1.4362 0.158 Uiso 1 1 calc GR . . . .
H9B H 0.3668 0.9672 1.3217 0.158 Uiso 1 1 calc GR . . . .
H9C H 0.4784 1.0643 1.3157 0.158 Uiso 1 1 calc GR . . . .
C6 C -0.1506(4) 0.7843(4) 1.0249(3) 0.0768(10) Uani 1 1 d . U . . .
H6 H -0.2477 0.7274 0.9735 0.092 Uiso 1 1 calc R . . . .
C5 C -0.0831(3) 0.7334(3) 1.1098(3) 0.0545(7) Uani 1 1 d . . . . .
C2 C 0.2657(4) 0.6422(5) 1.3558(5) 0.1274(19) Uani 1 1 d . . . . .
H2A H 0.2475 0.5705 1.2815 0.191 Uiso 1 1 calc GR . . . .
H2B H 0.3212 0.6325 1.4238 0.191 Uiso 1 1 calc GR . . . .
H2C H 0.3173 0.7150 1.3569 0.191 Uiso 1 1 calc GR . . . .
N2 N -0.1119(2) 0.6110(2) 1.0654(2) 0.0548(6) Uani 1 1 d . . . . .
N1 N -0.0423(2) 0.5767(2) 1.1515(2) 0.0560(6) Uani 1 1 d . . . . .
K2 K 0.67471(6) 0.59757(6) 1.16621(6) 0.0555(2) Uani 1 1 d . . . . .
O1 O 0.7410(4) 0.6771(3) 1.4104(2) 0.1142(10) Uani 1 1 d . . . . .
C20 C 0.6512(6) 0.6285(6) 1.4485(5) 0.171(3) Uani 1 1 d . . . . .
H20A H 0.6490 0.5432 1.4284 0.206 Uiso 1 1 calc R . . . .
H20B H 0.5558 0.6281 1.4069 0.206 Uiso 1 1 calc R . . . .
C17 C 0.8491(7) 0.7818(6) 1.5134(5) 0.165(3) Uani 1 1 d . . . . .
H17A H 0.9422 0.7726 1.5197 0.198 Uiso 1 1 calc R . . . .
H17B H 0.8447 0.8568 1.5056 0.198 Uiso 1 1 calc R . . . .
C18 C 0.8279(7) 0.7904(6) 1.6175(5) 0.156(2) Uani 1 1 d . . . . .
H18A H 0.8248 0.8729 1.6644 0.187 Uiso 1 1 calc R . . . .
H18B H 0.9050 0.7745 1.6684 0.187 Uiso 1 1 calc R . . . .
C19 C 0.6945(8) 0.6987(7) 1.5768(6) 0.167(3) Uani 1 1 d . . . . .
H19A H 0.7066 0.6456 1.6159 0.201 Uiso 1 1 calc R . . . .
H19B H 0.6244 0.7382 1.5949 0.201 Uiso 1 1 calc R . . . .

loop_
_atom_site_aniso_label
_atom_site_aniso_U_11
_atom_site_aniso_U_22
_atom_site_aniso_U_33
_atom_site_aniso_U_23
_atom_site_aniso_U_13
_atom_site_aniso_U_12
K1 0.0585(4) 0.0484(4) 0.0771(5) 0.0196(3) 0.0344(4) 0.0119(3)
P1 0.0789(6) 0.0499(5) 0.0613(5) 0.0171(4) 0.0193(4) 0.0122(4)
P2 0.0834(6) 0.0375(5) 0.0571(5) 0.0226(4) 0.0228(4) 0.0207(4)
C8 0.218(5) 0.127(4) 0.131(4) 0.080(3) 0.081(4) 0.118(4)
N3 0.0524(13) 0.0450(15) 0.0581(15) 0.0257(12) 0.0209(11) 0.0176(11)
N4 0.0544(13) 0.0380(13) 0.0575(15) 0.0199(11) 0.0238(11) 0.0160(11)
C7 0.266(7) 0.206(6) 0.132(4) 0.127(4) 0.123(5) 0.158(5)
C15 0.117(3) 0.112(4) 0.062(2) 0.028(2) 0.040(2) 0.018(3)
C13 0.0518(15) 0.0354(16) 0.0556(17) 0.0190(13) 0.0191(13) 0.0097(13)
C10 0.102(3) 0.082(3) 0.064(2) 0.015(2) 0.001(2) 0.003(2)
C4 0.0513(16) 0.059(2) 0.0619(19) 0.0274(17) 0.0193(15) 0.0135(15)
C12 0.0586(16) 0.0404(17) 0.0551(17) 0.0229(14) 0.0207(14) 0.0132(13)
C14 0.077(2) 0.0453(19) 0.0537(18) 0.0195(15) 0.0154(16) 0.0079(16)
C1 0.108(3) 0.115(4) 0.106(3) 0.075(3) 0.022(3) 0.017(3)
C3 0.072(2) 0.082(3) 0.076(2) 0.041(2) 0.0163(18) 0.0170(19)
C16 0.117(3) 0.094(3) 0.073(3) 0.045(2) 0.017(2) 0.040(3)
C11 0.101(2) 0.050(2) 0.0528(19) 0.0237(16) 0.0279(18) 0.0110(18)
C9 0.151(4) 0.092(3) 0.072(3) 0.023(2) 0.058(3) 0.046(3)
C6 0.085(2) 0.079(3) 0.085(2) 0.052(2) 0.034(2) 0.036(2)
C5 0.0574(16) 0.052(2) 0.0593(18) 0.0253(15) 0.0283(15) 0.0195(15)
C2 0.067(2) 0.187(6) 0.154(5) 0.116(4) 0.025(3) 0.045(3)
N2 0.0509(13) 0.0560(17) 0.0552(15) 0.0235(12) 0.0209(11) 0.0167(12)
N1 0.0531(13) 0.0543(16) 0.0637(16) 0.0285(14) 0.0249(12) 0.0180(12)
K2 0.0590(4) 0.0489(4) 0.0540(4) 0.0179(3) 0.0216(3) 0.0220(3)
O1 0.119(2) 0.138(3) 0.0613(17) 0.0307(19) 0.0298(17) 0.029(2)
C20 0.118(4) 0.191(7) 0.111(5) 0.001(4) 0.047(4) -0.014(4)
C17 0.188(6) 0.156(6) 0.094(4) 0.040(4) 0.042(4) -0.016(5)
C18 0.182(6) 0.156(6) 0.071(3) 0.022(3) 0.032(4) 0.018(5)
C19 0.183(6) 0.174(7) 0.140(6) 0.046(5) 0.103(5) 0.036(5)

loop_
_atom_type_symbol
_atom_type_description
_atom_type_scat_dispersion_real
_atom_type_scat_dispersion_imag
_atom_type_scat_source
C C 0.0033 0.0016 'International Tables Vol C Tables 4.2.6.8 and 6.1.1.4'
H H 0.0000 0.0000 'International Tables Vol C Tables 4.2.6.8 and 6.1.1.4'
K K 0.2009 0.2494 'International Tables Vol C Tables 4.2.6.8 and 6.1.1.4'
N N 0.0061 0.0033 'International Tables Vol C Tables 4.2.6.8 and 6.1.1.4'
O O 0.0106 0.0060 'International Tables Vol C Tables 4.2.6.8 and 6.1.1.4'
P P 0.1023 0.0942 'International Tables Vol C Tables 4.2.6.8 and 6.1.1.4'

loop_
_geom_angle_atom_site_label_1
_geom_angle_atom_site_label_2
_geom_angle_atom_site_label_3
_geom_angle
_geom_angle_site_symmetry_1
_geom_angle_site_symmetry_3
_geom_angle_publ_flag
P2 K1 P1 99.69(3) . . ?
N3 K1 P1 120.25(5) . . ?
N3 K1 P2 46.84(5) . . ?
N3 K1 N4 26.98(6) . . ?
N3 K1 C13 42.51(7) . . ?
N3 K1 C4 124.02(7) . . ?
N3 K1 C12 25.04(7) . . ?
N3 K1 C5 145.23(8) . . ?
N3 K1 N2 165.09(7) . . ?
N3 K1 N1 143.17(7) . . ?
N4 K1 P1 142.09(5) . . ?
N4 K1 P2 46.59(5) . . ?
N4 K1 C13 24.31(6) . . ?
N4 K1 C4 150.89(7) . . ?
N4 K1 C12 43.04(7) . . ?
N4 K1 C5 153.38(7) . . ?
N4 K1 N1 163.72(7) . . ?
C13 K1 P1 129.02(6) . . ?
C13 K1 P2 29.81(5) . . ?
C13 K1 C4 153.98(8) . . ?
C4 K1 P1 28.89(6) . . ?
C4 K1 P2 124.54(6) . . ?
C12 K1 P1 99.40(6) . . ?
C12 K1 P2 29.99(5) . . ?
C12 K1 C13 43.97(7) . . ?
C12 K1 C4 113.01(8) . . ?
C12 K1 C5 120.76(8) . . ?
C5 K1 P1 29.25(6) . . ?
C5 K1 P2 107.92(6) . . ?
C5 K1 C13 129.64(8) . . ?
C5 K1 C4 43.28(7) . . ?
N2 K1 P1 45.52(5) . . ?
N2 K1 P1 128.12(5) 2_567 . ?
N2 K1 P2 131.27(6) . . ?
N2 K1 P2 132.17(5) 2_567 . ?
N2 K1 N3 100.26(7) 2_567 . ?
N2 K1 N4 167.01(7) . . ?
N2 K1 N4 87.69(6) 2_567 . ?
N2 K1 C13 102.57(7) 2_567 . ?
N2 K1 C13 145.98(7) . . ?
N2 K1 C4 41.98(7) . . ?
N2 K1 C4 102.10(8) 2_567 . ?
N2 K1 C12 144.02(8) . . ?
N2 K1 C12 125.26(8) 2_567 . ?
N2 K1 C5 24.41(7) . . ?
N2 K1 C5 113.70(8) 2_567 . ?
N2 K1 N2 89.55(7) 2_567 . ?
N2 K1 N1 82.70(7) 2_567 . ?
N2 K1 N1 26.69(6) . . ?
N1 K1 P1 45.41(5) . . ?
N1 K1 P1 129.01(5) 2_567 . ?
N1 K1 P2 119.42(5) 2_567 . ?
N1 K1 P2 145.07(6) . . ?
N1 K1 N3 110.47(7) 2_567 . ?
N1 K1 N4 87.95(7) 2_567 . ?
N1 K1 C13 91.85(7) 2_567 . ?
N1 K1 C13 171.94(8) . . ?
N1 K1 C4 24.17(7) . . ?
N1 K1 C4 113.86(7) 2_567 . ?
N1 K1 C12 137.03(7) . . ?
N1 K1 C12 130.97(7) 2_567 . ?
N1 K1 C5 103.08(8) 2_567 . ?
N1 K1 C5 42.34(7) . . ?
N1 K1 N2 29.10(7) 2_567 2_567 ?
N1 K1 N2 83.50(7) 2_567 . ?
N1 K1 N1 89.97(7) 2_567 . ?
K1 P1 K2 103.78(3) . 1_455 ?
C4 P1 K1 65.14(10) . . ?
C4 P1 C5 86.25(15) . . ?
C4 P1 K2 65.67(10) . 1_455 ?
C5 P1 K1 63.35(9) . . ?
C5 P1 K2 59.02(9) . 1_455 ?
C13 P2 K1 66.42(9) . . ?
C13 P2 C12 85.58(14) . . ?
C12 P2 K1 63.00(9) . . ?
H8A C8 H8B 109.5 . . ?
H8A C8 H8C 109.5 . . ?
H8B C8 H8C 109.5 . . ?
C6 C8 H8A 109.5 . . ?
C6 C8 H8B 109.5 . . ?
C6 C8 H8C 109.5 . . ?
N4 N3 K1 79.18(13) . . ?
N4 N3 K2 100.57(15) . . ?
C12 N3 K1 86.26(16) . . ?
C12 N3 N4 112.2(2) . . ?
C12 N3 K2 136.20(19) . . ?
K2 N3 K1 129.19(9) . . ?
K1 N4 K2 109.05(7) . . ?
N3 N4 K1 73.84(12) . . ?
N3 N4 K2 54.93(12) . . ?
N3 N4 K2 125.73(16) . 2_667 ?
C13 N4 K1 88.23(15) . . ?
C13 N4 N3 112.1(2) . . ?
C13 N4 K2 118.78(18) . 2_667 ?
C13 N4 K2 151.24(17) . . ?
K2 N4 K1 89.74(6) 2_667 . ?
K2 N4 K2 85.06(6) 2_667 . ?
H7A C7 H7B 109.5 . . ?
H7A C7 H7C 109.5 . . ?
H7B C7 H7C 109.5 . . ?
C6 C7 H7A 109.5 . . ?
C6 C7 H7B 109.5 . . ?
C6 C7 H7C 109.5 . . ?
H15A C15 H15B 109.5 . . ?
H15A C15 H15C 109.5 . . ?
H15B C15 H15C 109.5 . . ?
C14 C15 H15A 109.5 . . ?
C14 C15 H15B 109.5 . . ?
C14 C15 H15C 109.5 . . ?
P2 C13 K1 83.77(10) . . ?
N4 C13 K1 67.46(14) . . ?
N4 C13 P2 115.0(2) . . ?
N4 C13 C14 118.9(2) . . ?
C14 C13 K1 118.25(17) . . ?
C14 C13 P2 126.1(2) . . ?
H10A C10 H10B 109.5 . . ?
H10A C10 H10C 109.5 . . ?
H10B C10 H10C 109.5 . . ?
C11 C10 H10A 109.5 . . ?
C11 C10 H10B 109.5 . . ?
C11 C10 H10C 109.5 . . ?
K1 C4 K2 119.44(9) . 1_455 ?
P1 C4 K1 85.96(11) . . ?
P1 C4 K2 86.75(11) . 1_455 ?
C3 C4 K1 112.2(2) . . ?
C3 C4 P1 125.9(3) . . ?
C3 C4 K2 120.24(19) . 1_455 ?
N1 C4 K1 67.43(15) . . ?
N1 C4 P1 115.1(2) . . ?
N1 C4 C3 119.0(3) . . ?
N1 C4 K2 62.13(14) . 1_455 ?
P2 C12 K1 87.01(10) . . ?
N3 C12 K1 68.70(15) . . ?
N3 C12 P2 115.1(2) . . ?
N3 C12 C11 118.5(3) . . ?
C11 C12 K1 113.75(18) . . ?
C11 C12 P2 126.3(2) . . ?
C15 C14 H14 108.2 . . ?
C15 C14 C16 110.4(3) . . ?
C13 C14 C15 109.9(3) . . ?
C13 C14 H14 108.2 . . ?
C13 C14 C16 111.7(3) . . ?
C16 C14 H14 108.2 . . ?
H1A C1 H1B 109.5 . . ?
H1A C1 H1C 109.5 . . ?
H1B C1 H1C 109.5 . . ?
C3 C1 H1A 109.5 . . ?
C3 C1 H1B 109.5 . . ?
C3 C1 H1C 109.5 . . ?
C4 C3 H3 106.7 . . ?
C1 C3 C4 113.3(3) . . ?
C1 C3 H3 106.7 . . ?
C1 C3 C2 111.9(4) . . ?
C2 C3 C4 111.2(3) . . ?
C2 C3 H3 106.7 . . ?
C14 C16 H16A 109.5 . . ?
C14 C16 H16B 109.5 . . ?
C14 C16 H16C 109.5 . . ?
H16A C16 H16B 109.5 . . ?
H16A C16 H16C 109.5 . . ?
H16B C16 H16C 109.5 . . ?
C10 C11 H11 108.1 . . ?
C10 C11 C9 109.9(3) . . ?
C12 C11 C10 110.5(3) . . ?
C12 C11 H11 108.1 . . ?
C12 C11 C9 112.1(3) . . ?
C9 C11 H11 108.1 . . ?
C11 C9 H9A 109.5 . . ?
C11 C9 H9B 109.5 . . ?
C11 C9 H9C 109.5 . . ?
H9A C9 H9B 109.5 . . ?
H9A C9 H9C 109.5 . . ?
H9B C9 H9C 109.5 . . ?
C8 C6 C7 111.7(4) . . ?
C8 C6 H6 106.1 . . ?
C8 C6 C5 114.5(3) . . ?
C7 C6 H6 106.1 . . ?
C7 C6 C5 111.6(3) . . ?
C5 C6 H6 106.1 . . ?
K1 C5 K2 127.81(10) . 1_455 ?
P1 C5 K1 87.39(11) . . ?
P1 C5 K2 93.10(11) . 1_455 ?
C6 C5 K1 111.39(19) . . ?
C6 C5 P1 127.4(3) . . ?
C6 C5 K2 109.20(19) . 1_455 ?
N2 C5 K1 68.19(15) . . ?
N2 C5 P1 114.4(2) . . ?
N2 C5 C6 118.2(3) . . ?
N2 C5 K2 64.36(14) . 1_455 ?
C3 C2 H2A 109.5 . . ?
C3 C2 H2B 109.5 . . ?
C3 C2 H2C 109.5 . . ?
H2A C2 H2B 109.5 . . ?
H2A C2 H2C 109.5 . . ?
H2B C2 H2C 109.5 . . ?
K1 N2 K1 90.45(7) 2_567 . ?
K1 N2 K2 93.81(7) 2_567 1_455 ?
C5 N2 K1 87.40(16) . . ?
C5 N2 K1 171.6(2) . 2_567 ?
C5 N2 N1 112.5(2) . . ?
C5 N2 K2 91.27(16) . 1_455 ?
N1 N2 K1 74.94(16) . 2_567 ?
N1 N2 K1 77.92(14) . . ?
N1 N2 K2 81.96(14) . 1_455 ?
K2 N2 K1 157.58(9) 1_455 . ?
K1 N1 K1 90.03(7) 2_567 . ?
K1 N1 K2 145.17(9) . 1_455 ?
K1 N1 K2 91.17(7) 2_567 1_455 ?
C4 N1 K1 171.4(2) . 2_567 ?
C4 N1 K1 88.40(16) . . ?
C4 N1 N2 111.8(3) . . ?
C4 N1 K2 94.95(17) . 1_455 ?
N2 N1 K1 75.39(14) . . ?
N2 N1 K1 75.95(16) . 2_567 ?
N2 N1 K2 71.18(13) . 1_455 ?
K1 K2 K2 75.77(2) 2_667 2_667 ?
P1 K2 K1 81.87(2) 1_655 2_667 ?
P1 K2 K2 132.56(3) 1_655 2_667 ?
N3 K2 K1 131.50(5) . 2_667 ?
N3 K2 P1 105.68(5) . 1_655 ?
N3 K2 N4 113.54(7) . 2_667 ?
N3 K2 N4 24.50(6) . . ?
N3 K2 C4 133.26(8) . 1_655 ?
N3 K2 C5 98.49(7) . 1_655 ?
N3 K2 N2 115.57(7) . 1_655 ?
N3 K2 N1 140.44(7) . 1_655 ?
N3 K2 K2 63.98(5) . 2_667 ?
N3 K2 O1 99.50(9) . . ?
N4 K2 K1 107.19(4) . 2_667 ?
N4 K2 K1 46.21(4) 2_667 2_667 ?
N4 K2 P1 127.63(5) 2_667 1_655 ?
N4 K2 P1 108.92(4) . 1_655 ?
N4 K2 N4 94.95(6) 2_667 . ?
N4 K2 C4 132.85(7) . 1_655 ?
N4 K2 C4 105.43(7) 2_667 1_655 ?
N4 K2 C5 110.58(7) 2_667 1_655 ?
N4 K2 N2 87.23(7) 2_667 1_655 ?
N4 K2 N1 84.77(7) 2_667 1_655 ?
N4 K2 K2 43.47(4) . 2_667 ?
N4 K2 K2 51.47(5) 2_667 2_667 ?
C4 K2 K1 64.48(6) 1_655 2_667 ?
C4 K2 P1 27.58(6) 1_655 1_655 ?
C4 K2 K2 135.87(6) 1_655 2_667 ?
C5 K2 K1 66.04(6) 1_655 2_667 ?
C5 K2 P1 27.88(5) 1_655 1_655 ?
C5 K2 N4 91.12(7) 1_655 . ?
C5 K2 C4 42.04(7) 1_655 1_655 ?
C5 K2 K2 104.95(6) 1_655 2_667 ?
N2 K2 K1 41.78(5) 1_655 2_667 ?
N2 K2 P1 43.83(5) 1_655 1_655 ?
N2 K2 N4 100.40(6) 1_655 . ?
N2 K2 C4 40.74(7) 1_655 1_655 ?
N2 K2 C5 24.38(7) 1_655 1_655 ?
N2 K2 N1 26.86(7) 1_655 1_655 ?
N2 K2 K2 96.23(5) 1_655 2_667 ?
N1 K2 K1 41.65(5) 1_655 2_667 ?
N1 K2 P1 43.58(5) 1_655 1_655 ?
N1 K2 N4 127.25(6) 1_655 . ?
N1 K2 C4 22.92(7) 1_655 1_655 ?
N1 K2 C5 42.17(7) 1_655 1_655 ?
N1 K2 K2 114.36(5) 1_655 2_667 ?
O1 K2 K1 128.99(7) . 2_667 ?
O1 K2 P1 85.78(8) . 1_655 ?
O1 K2 N4 118.77(9) . 2_667 ?
O1 K2 N4 123.60(8) . . ?
O1 K2 C4 82.64(9) . 1_655 ?
O1 K2 C5 113.63(10) . 1_655 ?
O1 K2 N2 123.24(9) . 1_655 ?
O1 K2 N1 101.29(9) . 1_655 ?
O1 K2 K2 140.09(8) . 2_667 ?
C20 O1 K2 120.7(3) . . ?
C20 O1 C17 107.9(4) . . ?
C17 O1 K2 130.4(3) . . ?
O1 C20 H20A 109.5 . . ?
O1 C20 H20B 109.5 . . ?
O1 C20 C19 110.8(5) . . ?
H20A C20 H20B 108.1 . . ?
C19 C20 H20A 109.5 . . ?
C19 C20 H20B 109.5 . . ?
O1 C17 H17A 110.0 . . ?
O1 C17 H17B 110.0 . . ?
H17A C17 H17B 108.4 . . ?
C18 C17 O1 108.5(5) . . ?
C18 C17 H17A 110.0 . . ?
C18 C17 H17B 110.0 . . ?
C17 C18 H18A 110.3 . . ?
C17 C18 H18B 110.3 . . ?
C17 C18 C19 107.1(5) . . ?
H18A C18 H18B 108.6 . . ?
C19 C18 H18A 110.3 . . ?
C19 C18 H18B 110.3 . . ?
C20 C19 C18 105.2(5) . . ?
C20 C19 H19A 110.7 . . ?
C20 C19 H19B 110.7 . . ?
C18 C19 H19A 110.7 . . ?
C18 C19 H19B 110.7 . . ?
H19A C19 H19B 108.8 . . ?

loop_
_geom_bond_atom_site_label_1
_geom_bond_atom_site_label_2
_geom_bond_distance
_geom_bond_site_symmetry_2
_geom_bond_publ_flag
K1 P1 3.5887(12) . ?
K1 P2 3.5057(11) . ?
K1 N3 2.920(2) . ?
K1 N4 2.986(2) . ?
K1 C13 3.232(3) . ?
K1 C4 3.264(3) . ?
K1 C12 3.128(3) . ?
K1 C5 3.211(3) . ?
K1 N2 2.984(2) . ?
K1 N2 2.762(3) 2_567 ?
K1 N1 3.016(2) . ?
K1 N1 2.750(3) 2_567 ?
P1 C4 1.738(3) . ?
P1 C5 1.755(3) . ?
P1 K2 3.7479(11) 1_455 ?
P2 C13 1.753(3) . ?
P2 C12 1.755(3) . ?
C8 H8A 0.9600 . ?
C8 H8B 0.9600 . ?
C8 H8C 0.9600 . ?
C8 C6 1.459(6) . ?
N3 N4 1.380(3) . ?
N3 C12 1.327(4) . ?
N3 K2 2.723(2) . ?
N4 C13 1.331(3) . ?
N4 K2 2.876(2) 2_667 ?
N4 K2 3.270(2) . ?
C7 H7A 0.9600 . ?
C7 H7B 0.9600 . ?
C7 H7C 0.9600 . ?
C7 C6 1.461(6) . ?
C15 H15A 0.9600 . ?
C15 H15B 0.9600 . ?
C15 H15C 0.9600 . ?
C15 C14 1.525(5) . ?
C13 C14 1.511(4) . ?
C10 H10A 0.9600 . ?
C10 H10B 0.9600 . ?
C10 H10C 0.9600 . ?
C10 C11 1.521(5) . ?
C4 C3 1.527(4) . ?
C4 N1 1.337(4) . ?
C4 K2 3.421(3) 1_455 ?
C12 C11 1.512(4) . ?
C14 H14 0.9800 . ?
C14 C16 1.528(5) . ?
C1 H1A 0.9600 . ?
C1 H1B 0.9600 . ?
C1 H1C 0.9600 . ?
C1 C3 1.489(5) . ?
C3 H3 0.9800 . ?
C3 C2 1.503(5) . ?
C16 H16A 0.9600 . ?
C16 H16B 0.9600 . ?
C16 H16C 0.9600 . ?
C11 H11 0.9800 . ?
C11 C9 1.536(5) . ?
C9 H9A 0.9600 . ?
C9 H9B 0.9600 . ?
C9 H9C 0.9600 . ?
C6 H6 0.9800 . ?
C6 C5 1.515(4) . ?
C5 N2 1.328(4) . ?
C5 K2 3.218(3) 1_455 ?
C2 H2A 0.9600 . ?
C2 H2B 0.9600 . ?
C2 H2C 0.9600 . ?
N2 K1 2.762(3) 2_567 ?
N2 N1 1.385(3) . ?
N2 K2 2.902(2) 1_455 ?
N1 K1 2.750(3) 2_567 ?
N1 K2 3.035(2) 1_455 ?
K2 K1 4.1369(9) 2_667 ?
K2 P1 3.7480(11) 1_655 ?
K2 N4 2.876(2) 2_667 ?
K2 C4 3.421(3) 1_655 ?
K2 C5 3.218(3) 1_655 ?
K2 N2 2.902(2) 1_655 ?
K2 N1 3.035(2) 1_655 ?
K2 K2 4.1650(13) 2_667 ?
K2 O1 2.750(3) . ?
O1 C20 1.341(6) . ?
O1 C17 1.419(6) . ?
C20 H20A 0.9700 . ?
C20 H20B 0.9700 . ?
C20 C19 1.427(7) . ?
C17 H17A 0.9700 . ?
C17 H17B 0.9700 . ?
C17 C18 1.400(6) . ?
C18 H18A 0.9700 . ?
C18 H18B 0.9700 . ?
C18 C19 1.438(7) . ?
C19 H19A 0.9700 . ?
C19 H19B 0.9700 . ?

loop_
_geom_torsion_atom_site_label_1
_geom_torsion_atom_site_label_2
_geom_torsion_atom_site_label_3
_geom_torsion_atom_site_label_4
_geom_torsion
_geom_torsion_site_symmetry_1
_geom_torsion_site_symmetry_2
_geom_torsion_site_symmetry_3
_geom_torsion_site_symmetry_4
_geom_torsion_publ_flag
K1 P1 C4 C3 114.6(3) . . . . ?
K1 P1 C4 N1 -62.8(2) . . . . ?
K1 P1 C4 K2 -119.84(8) . . . 1_455 ?
K1 P1 C5 C6 -115.1(3) . . . . ?
K1 P1 C5 N2 64.59(19) . . . . ?
K1 P1 C5 K2 127.75(10) . . . 1_455 ?
K1 P2 C13 N4 -61.56(18) . . . . ?
K1 P2 C13 C14 120.6(3) . . . . ?
K1 P2 C12 N3 64.78(19) . . . . ?
K1 P2 C12 C11 -117.5(3) . . . . ?
K1 N3 N4 C13 81.22(19) . . . . ?
K1 N3 N4 K2 -128.22(9) . . . . ?
K1 N3 N4 K2 -77.63(14) . . . 2_667 ?
K1 N3 C12 P2 -75.86(17) . . . . ?
K1 N3 C12 C11 106.3(2) . . . . ?
K1 N4 C13 P2 71.16(16) . . . . ?
K1 N4 C13 C14 -110.9(2) . . . . ?
K1 C13 C14 C15 -160.6(2) . . . . ?
K1 C13 C14 C16 76.6(3) . . . . ?
K1 C4 C3 C1 -120.0(3) . . . . ?
K1 C4 C3 C2 7.0(4) . . . . ?
K1 C4 N1 N2 -73.57(18) . . . . ?
K1 C4 N1 K2 -145.27(10) . . . 1_455 ?
K1 C12 C11 C10 163.8(2) . . . . ?
K1 C12 C11 C9 -73.2(3) . . . . ?
K1 C5 N2 N1 75.79(18) . . . . ?
K1 C5 N2 K2 157.61(9) . . . 1_455 ?
K1 N2 N1 K1 -93.77(5) . . . 2_567 ?
K1 N2 N1 K1 93.77(5) 2_567 . . . ?
K1 N2 N1 C4 176.0(2) 2_567 . . . ?
K1 N2 N1 C4 82.2(2) . . . . ?
K1 N2 N1 K2 -96.17(5) 2_567 . . 1_455 ?
K1 N2 N1 K2 170.06(7) . . . 1_455 ?
P1 C4 C3 C1 138.4(3) . . . . ?
P1 C4 C3 C2 -94.6(4) . . . . ?
P1 C4 N1 K1 73.82(18) . . . . ?
P1 C4 N1 N2 0.3(3) . . . . ?
P1 C4 N1 K2 -71.44(19) . . . 1_455 ?
P1 C5 N2 K1 -76.37(16) . . . . ?
P1 C5 N2 N1 -0.6(3) . . . . ?
P1 C5 N2 K2 81.24(17) . . . 1_455 ?
P2 C13 C14 C15 95.6(3) . . . . ?
P2 C13 C14 C16 -27.3(4) . . . . ?
P2 C12 C11 C10 -91.5(4) . . . . ?
P2 C12 C11 C9 31.5(4) . . . . ?
C8 C6 C5 K1 -128.4(3) . . . . ?
C8 C6 C5 P1 -24.6(5) . . . . ?
C8 C6 C5 N2 155.7(4) . . . . ?
C8 C6 C5 K2 85.2(4) . . . 1_455 ?
N3 N4 C13 K1 -71.74(17) . . . . ?
N3 N4 C13 P2 -0.6(3) . . . . ?
N3 N4 C13 C14 177.4(2) . . . . ?
N3 C12 C11 C10 86.1(4) . . . . ?
N3 C12 C11 C9 -150.9(3) . . . . ?
N4 N3 C12 K1 76.71(17) . . . . ?
N4 N3 C12 P2 0.8(3) . . . . ?
N4 N3 C12 C11 -177.0(2) . . . . ?
N4 C13 C14 C15 -82.1(3) . . . . ?
N4 C13 C14 C16 155.0(3) . . . . ?
C7 C6 C5 K1 -0.3(4) . . . . ?
C7 C6 C5 P1 103.5(4) . . . . ?
C7 C6 C5 N2 -76.2(4) . . . . ?
C7 C6 C5 K2 -146.8(4) . . . 1_455 ?
C13 P2 C12 K1 -65.73(10) . . . . ?
C13 P2 C12 N3 -1.0(2) . . . . ?
C13 P2 C12 C11 176.7(3) . . . . ?
C4 P1 C5 K1 -64.00(11) . . . . ?
C4 P1 C5 C6 -179.1(3) . . . . ?
C4 P1 C5 N2 0.6(2) . . . . ?
C4 P1 C5 K2 63.75(11) . . . 1_455 ?
C12 P2 C13 K1 62.41(10) . . . . ?
C12 P2 C13 N4 0.9(2) . . . . ?
C12 P2 C13 C14 -176.9(3) . . . . ?
C12 N3 N4 K1 -81.38(19) . . . . ?
C12 N3 N4 C13 -0.2(3) . . . . ?
C12 N3 N4 K2 150.4(2) . . . . ?
C12 N3 N4 K2 -159.01(17) . . . 2_667 ?
C3 C4 N1 K1 -103.7(3) . . . . ?
C3 C4 N1 N2 -177.3(2) . . . . ?
C3 C4 N1 K2 111.0(2) . . . 1_455 ?
C6 C5 N2 K1 103.4(2) . . . . ?
C6 C5 N2 N1 179.2(2) . . . . ?
C6 C5 N2 K2 -99.0(2) . . . 1_455 ?
C5 P1 C4 K1 62.29(10) . . . . ?
C5 P1 C4 C3 176.9(3) . . . . ?
C5 P1 C4 N1 -0.5(2) . . . . ?
C5 P1 C4 K2 -57.55(10) . . . 1_455 ?
C5 N2 N1 K1 -175.8(2) . . . 2_567 ?
C5 N2 N1 K1 -82.02(19) . . . . ?
C5 N2 N1 C4 0.2(3) . . . . ?
C5 N2 N1 K2 88.0(2) . . . 1_455 ?
N1 C4 C3 C1 -44.3(5) . . . . ?
N1 C4 C3 C2 82.7(4) . . . . ?
K2 P1 C4 K1 119.84(8) 1_455 . . . ?
K2 P1 C4 C3 -125.5(3) 1_455 . . . ?
K2 P1 C4 N1 57.08(19) 1_455 . . . ?
K2 P1 C5 K1 -127.75(10) 1_455 . . . ?
K2 P1 C5 C6 117.1(3) 1_455 . . . ?
K2 P1 C5 N2 -63.16(18) 1_455 . . . ?
K2 N3 N4 K1 128.22(9) . . . . ?
K2 N3 N4 C13 -150.55(17) . . . . ?
K2 N3 N4 K2 50.60(17) . . . 2_667 ?
K2 N3 C12 K1 -147.9(2) . . . . ?
K2 N3 C12 P2 136.28(18) . . . . ?
K2 N3 C12 C11 -41.6(4) . . . . ?
K2 N4 C13 K1 88.73(12) 2_667 . . . ?
K2 N4 C13 K1 -128.5(4) . . . . ?
K2 N4 C13 P2 -57.3(4) . . . . ?
K2 N4 C13 P2 159.89(11) 2_667 . . . ?
K2 N4 C13 C14 120.6(3) . . . . ?
K2 N4 C13 C14 -22.1(3) 2_667 . . . ?
K2 C4 C3 C1 28.5(4) 1_455 . . . ?
K2 C4 C3 C2 155.5(3) 1_455 . . . ?
K2 C4 N1 K1 145.27(10) 1_455 . . . ?
K2 C4 N1 N2 71.70(18) 1_455 . . . ?
K2 C5 N2 K1 -157.61(9) 1_455 . . . ?
K2 C5 N2 N1 -81.82(18) 1_455 . . . ?
K2 N2 N1 K1 96.17(5) 1_455 . . 2_567 ?
K2 N2 N1 K1 -170.06(7) 1_455 . . . ?
K2 N2 N1 C4 -87.8(2) 1_455 . . . ?
K2 O1 C20 C19 -169.3(4) . . . . ?
K2 O1 C17 C18 172.7(4) . . . . ?
O1 C20 C19 C18 -4.8(9) . . . . ?
O1 C17 C18 C19 -7.1(8) . . . . ?
C20 O1 C17 C18 4.2(8) . . . . ?
C17 O1 C20 C19 0.5(8) . . . . ?
C17 C18 C19 C20 7.2(9) . . . . ?
